data_1545207
loop_
_publ_author_name
'Li, Chen-Guang'
'Xu, Guo-Qiang'
'Xu, Peng-Fei'

_publ_section_title
;
 Synthesis of Fused Pyran Derivatives via Visible-Light-Induced Cascade
 Cyclization of 1,7-Enynes with Acyl Chlorides.
;
_journal_issue 3
_journal_name_full 'Organic letters'
_journal_page_first 512
_journal_page_last 515
_journal_paper_doi 10.1021/acs.orglett.6b03684
_journal_volume 19
_journal_year 2017
_chemical_formula_moiety 'C26 H21 N O2'
_chemical_formula_sum 'C26 H21 N O2'
_chemical_formula_weight 379.44
_space_group_crystal_system monoclinic
_space_group_IT_number 14
_space_group_name_Hall '-P 2yn'
_space_group_name_H-M_alt 'P 1 21/n 1'
_symmetry_space_group_name_Hall '-P 2yn'
_symmetry_space_group_name_H-M 'P 1 21/n 1'
_atom_sites_solution_hydrogens geom
_atom_sites_solution_primary direct
_audit_creation_date 2016-11-07
_audit_creation_method
;
Olex2 1.2
(compiled 2016.09.09 svn.r3337 for OlexSys, GUI svn.r5227)
;
_cell_angle_alpha 90
_cell_angle_beta 98.183(6)
_cell_angle_gamma 90
_cell_formula_units_Z 4
_cell_length_a 13.3130(7)
_cell_length_b 8.0185(4)
_cell_length_c 19.7281(17)
_cell_measurement_reflns_used 1160
_cell_measurement_temperature 293(2)
_cell_measurement_theta_max 22.6520
_cell_measurement_theta_min 3.9560
_cell_volume 2084.5(2)
_computing_cell_refinement
;
CrysAlisPro, Agilent Technologies,
Version 1.171.36.32 (release 02-08-2013 CrysAlis171 .NET)
(compiled Aug  2 2013,16:46:58)
;
_computing_data_collection
;
CrysAlisPro, Agilent Technologies,
Version 1.171.36.32 (release 02-08-2013 CrysAlis171 .NET)
(compiled Aug  2 2013,16:46:58)
;
_computing_data_reduction
;
CrysAlisPro, Agilent Technologies,
Version 1.171.36.32 (release 02-08-2013 CrysAlis171 .NET)
(compiled Aug  2 2013,16:46:58)
;
_computing_molecular_graphics 'Olex2 (Dolomanov et al., 2009)'
_computing_publication_material 'Olex2 (Dolomanov et al., 2009)'
_computing_structure_refinement 'ShelXL (Sheldrick, 2015)'
_computing_structure_solution 'ShelXS (Sheldrick, 2008)'
_diffrn_ambient_temperature 293(2)
_diffrn_detector_area_resol_mean 16.0733
_diffrn_measured_fraction_theta_full 0.997
_diffrn_measured_fraction_theta_max 0.997
_diffrn_measurement_details
;
#__ type_ start__ end____ width___ exp.time_
  1 omega   -9.00   18.00   1.5000    8.0000
omega____ theta____ kappa____ phi______ frames
    -      -19.5055  -99.0000 -180.0000 18

#__ type_ start__ end____ width___ exp.time_
  2 omega  -20.00   64.00   1.5000    8.0000
omega____ theta____ kappa____ phi______ frames
    -       22.7867  -99.0000   60.0000 56

#__ type_ start__ end____ width___ exp.time_
  3 omega   34.00   85.00   1.5000    8.0000
omega____ theta____ kappa____ phi______ frames
    -       22.7867   57.0000  120.0000 34

#__ type_ start__ end____ width___ exp.time_
  4 omega    5.00   93.50   1.5000    8.0000
omega____ theta____ kappa____ phi______ frames
    -       22.7867   57.0000 -180.0000 59
;
_diffrn_measurement_device_type 'SuperNova, Dual, Cu at zero, Eos'
_diffrn_measurement_method '\w scans'
_diffrn_orient_matrix_UB_11 -0.0252529000
_diffrn_orient_matrix_UB_12 0.0024226000
_diffrn_orient_matrix_UB_13 -0.0341718000
_diffrn_orient_matrix_UB_21 0.0033841000
_diffrn_orient_matrix_UB_22 -0.0880838000
_diffrn_orient_matrix_UB_23 -0.0020033000
_diffrn_orient_matrix_UB_31 -0.0474028000
_diffrn_orient_matrix_UB_32 -0.0076204000
_diffrn_orient_matrix_UB_33 0.0121887000
_diffrn_radiation_monochromator mirror
_diffrn_radiation_type MoK\a
_diffrn_radiation_wavelength 0.71073
_diffrn_reflns_av_R_equivalents 0.0423
_diffrn_reflns_av_unetI/netI 0.0697
_diffrn_reflns_Laue_measured_fraction_full 0.997
_diffrn_reflns_Laue_measured_fraction_max 0.997
_diffrn_reflns_limit_h_max 16
_diffrn_reflns_limit_h_min -16
_diffrn_reflns_limit_k_max 9
_diffrn_reflns_limit_k_min -9
_diffrn_reflns_limit_l_max 13
_diffrn_reflns_limit_l_min -24
_diffrn_reflns_number 8349
_diffrn_reflns_point_group_measured_fraction_full 0.997
_diffrn_reflns_point_group_measured_fraction_max 0.997
_diffrn_reflns_theta_full 25.500
_diffrn_reflns_theta_max 26.016
_diffrn_reflns_theta_min 3.288
_diffrn_source 'SuperNova (Mo) X-ray Source'
_exptl_absorpt_coefficient_mu 0.076
_exptl_absorpt_correction_T_max 1.00000
_exptl_absorpt_correction_T_min 0.88670
_exptl_absorpt_correction_type multi-scan
_exptl_absorpt_process_details
;
CrysAlisPro, Agilent Technologies,
Version 1.171.36.32 (release 02-08-2013 CrysAlis171 .NET)
(compiled Aug  2 2013,16:46:58)
Empirical absorption correction using spherical harmonics,
 implemented in SCALE3 ABSPACK scaling algorithm.
;
_exptl_crystal_colour 'clear light colourless'
_exptl_crystal_colour_lustre clear
_exptl_crystal_colour_modifier light
_exptl_crystal_colour_primary colourless
_exptl_crystal_density_diffrn 1.209
_exptl_crystal_description block
_exptl_crystal_F_000 800
_exptl_crystal_size_max 0.23
_exptl_crystal_size_mid 0.21
_exptl_crystal_size_min 0.15
_refine_diff_density_max 0.161
_refine_diff_density_min -0.217
_refine_diff_density_rms 0.049
_refine_ls_extinction_method none
_refine_ls_goodness_of_fit_ref 1.042
_refine_ls_hydrogen_treatment constr
_refine_ls_matrix_type full
_refine_ls_number_parameters 264
_refine_ls_number_reflns 4097
_refine_ls_number_restraints 0
_refine_ls_restrained_S_all 1.042
_refine_ls_R_factor_all 0.1250
_refine_ls_R_factor_gt 0.0660
_refine_ls_shift/su_max 0.000
_refine_ls_shift/su_mean 0.000
_refine_ls_structure_factor_coef Fsqd
_refine_ls_weighting_details 'w=1/[\s^2^(Fo^2^)+(0.0540P)^2^+0.3493P] where P=(Fo^2^+2Fc^2^)/3'
_refine_ls_weighting_scheme calc
_refine_ls_wR_factor_gt 0.1374
_refine_ls_wR_factor_ref 0.1786
_reflns_Friedel_coverage 0.000
_reflns_number_gt 2222
_reflns_number_total 4097
_reflns_threshold_expression 'I > 2\s(I)'
_cod_data_source_file ol6b03684_si_002.cif
_cod_data_source_block xugq_1107_ea
_cod_database_code 1545207
_shelx_space_group_comment
;
The symmetry employed for this shelxl refinement is uniquely defined
by the following loop, which should always be used as a source of
symmetry information in preference to the above space-group names.
They are only intended as comments.
;
_reflns_odcompleteness_completeness 99.65
_reflns_odcompleteness_iscentric 1
_reflns_odcompleteness_theta 26.32
_olex2_refinement_description
;
1. Fixed Uiso
 At 1.2 times of:
  All C(H) groups
 At 1.5 times of:
  All C(H,H,H) groups
2.a Aromatic/amide H refined with riding coordinates:
 C2(H2), C3(H3), C4(H4), C5(H5), C12(H12), C14(H14), C15(H15), C16(H16),
 C17(H17), C18(H18), C20(H20), C21(H21), C22(H22), C23(H23), C24(H24)
2.b Idealised Me refined as rotating group:
 C25(H25A,H25B,H25C), C26(H26A,H26B,H26C)
;
_shelx_shelxl_version_number 2014/7
_olex2_date_sample_data_collection 2016-11-07
_olex2_submission_special_instructions 'No special instructions were received'

loop_
_space_group_symop_operation_xyz
'x, y, z'
'-x+1/2, y+1/2, -z+1/2'
'-x, -y, -z'
'x-1/2, -y-1/2, z-1/2'

loop_
_atom_site_label
_atom_site_type_symbol
_atom_site_fract_x
_atom_site_fract_y
_atom_site_fract_z
_atom_site_U_iso_or_equiv
_atom_site_adp_type
_atom_site_occupancy
_atom_site_site_symmetry_order
_atom_site_calc_flag
_atom_site_refinement_flags_posn
O1 O 1.06893(15) 0.7539(3) 0.05882(10) 0.0762(7) Uani 1 1 d .
O2 O 0.90405(13) 0.3734(2) 0.18720(9) 0.0542(5) Uani 1 1 d .
N1 N 0.91446(16) 0.7368(3) -0.00507(11) 0.0510(6) Uani 1 1 d .
C1 C 0.8086(2) 0.7117(3) -0.01047(14) 0.0484(7) Uani 1 1 d .
C2 C 0.7437(2) 0.7669(3) -0.06736(15) 0.0614(8) Uani 1 1 d .
H2 H 0.7700 0.8185 -0.1032 0.074 Uiso 1 1 calc R
C3 C 0.6405(2) 0.7455(3) -0.07090(16) 0.0675(9) Uani 1 1 d .
H3 H 0.5978 0.7828 -0.1093 0.081 Uiso 1 1 calc R
C4 C 0.5995(2) 0.6703(3) -0.01884(18) 0.0659(9) Uani 1 1 d .
H4 H 0.5296 0.6584 -0.0214 0.079 Uiso 1 1 calc R
C5 C 0.6638(2) 0.6122(3) 0.03760(16) 0.0575(8) Uani 1 1 d .
H5 H 0.6362 0.5606 0.0730 0.069 Uiso 1 1 calc R
C6 C 0.76914(19) 0.6293(3) 0.04261(14) 0.0460(6) Uani 1 1 d .
C7 C 0.84146(18) 0.5701(3) 0.10030(13) 0.0434(6) Uani 1 1 d .
C8 C 0.93089(18) 0.6848(3) 0.11934(13) 0.0455(6) Uani 1 1 d .
C9 C 0.9784(2) 0.7263(3) 0.05510(14) 0.0514(7) Uani 1 1 d .
C10 C 0.83374(18) 0.4253(3) 0.13258(12) 0.0429(6) Uani 1 1 d .
C11 C 0.9934(2) 0.4630(3) 0.20231(13) 0.0488(7) Uani 1 1 d .
C12 C 1.0081(2) 0.6035(3) 0.17106(14) 0.0529(7) Uani 1 1 d .
H12 H 1.0707 0.6557 0.1819 0.064 Uiso 1 1 calc R
C13 C 1.0637(2) 0.3750(3) 0.25512(14) 0.0547(7) Uani 1 1 d .
C14 C 1.1622(2) 0.4278(4) 0.27288(18) 0.0796(10) Uani 1 1 d .
H14 H 1.1851 0.5204 0.2512 0.096 Uiso 1 1 calc R
C15 C 1.2278(3) 0.3456(5) 0.3225(2) 0.0949(13) Uani 1 1 d .
H15 H 1.2938 0.3842 0.3343 0.114 Uiso 1 1 calc R
C16 C 1.1965(4) 0.2099(6) 0.3538(2) 0.1030(14) Uani 1 1 d .
H16 H 1.2413 0.1532 0.3863 0.124 Uiso 1 1 calc R
C17 C 1.0994(4) 0.1559(6) 0.3377(2) 0.1270(17) Uani 1 1 d .
H17 H 1.0775 0.0633 0.3598 0.152 Uiso 1 1 calc R
C18 C 1.0327(3) 0.2383(5) 0.2882(2) 0.0980(12) Uani 1 1 d .
H18 H 0.9663 0.2003 0.2776 0.118 Uiso 1 1 calc R
C19 C 0.75588(19) 0.2947(3) 0.11742(14) 0.0467(6) Uani 1 1 d .
C20 C 0.7328(2) 0.2285(3) 0.05269(14) 0.0533(7) Uani 1 1 d .
H20 H 0.7661 0.2676 0.0175 0.064 Uiso 1 1 calc R
C21 C 0.6608(2) 0.1049(4) 0.03953(18) 0.0688(9) Uani 1 1 d .
H21 H 0.6451 0.0622 -0.0045 0.083 Uiso 1 1 calc R
C22 C 0.6124(2) 0.0448(4) 0.0912(2) 0.0811(11) Uani 1 1 d .
H22 H 0.5636 -0.0383 0.0823 0.097 Uiso 1 1 calc R
C23 C 0.6360(3) 0.1069(5) 0.1556(2) 0.0910(12) Uani 1 1 d .
H23 H 0.6033 0.0657 0.1908 0.109 Uiso 1 1 calc R
C24 C 0.7075(2) 0.2298(4) 0.16924(16) 0.0738(9) Uani 1 1 d .
H24 H 0.7236 0.2701 0.2137 0.089 Uiso 1 1 calc R
C25 C 0.9573(2) 0.7932(4) -0.06592(15) 0.0753(10) Uani 1 1 d .
H25A H 0.9307 0.7258 -0.1046 0.113 Uiso 1 1 calc GR
H25B H 1.0298 0.7830 -0.0577 0.113 Uiso 1 1 calc GR
H25C H 0.9391 0.9077 -0.0752 0.113 Uiso 1 1 calc GR
C26 C 0.8970(2) 0.8532(3) 0.14748(15) 0.0603(8) Uani 1 1 d .
H26A H 0.8499 0.9072 0.1130 0.090 Uiso 1 1 calc GR
H26B H 0.9552 0.9234 0.1595 0.090 Uiso 1 1 calc GR
H26C H 0.8649 0.8332 0.1873 0.090 Uiso 1 1 calc GR

loop_
_atom_site_aniso_label
_atom_site_aniso_U_11
_atom_site_aniso_U_22
_atom_site_aniso_U_33
_atom_site_aniso_U_23
_atom_site_aniso_U_13
_atom_site_aniso_U_12
O1 0.0463(13) 0.1110(18) 0.0715(15) 0.0104(12) 0.0090(10) -0.0109(12)
O2 0.0549(11) 0.0580(11) 0.0475(12) 0.0104(9) -0.0004(9) -0.0032(10)
N1 0.0517(14) 0.0551(13) 0.0468(14) 0.0030(11) 0.0095(11) 0.0012(11)
C1 0.0517(17) 0.0407(14) 0.0503(17) -0.0014(12) -0.0007(13) 0.0049(13)
C2 0.069(2) 0.0575(17) 0.0550(19) 0.0033(14) -0.0009(15) 0.0057(16)
C3 0.071(2) 0.0553(18) 0.069(2) 0.0034(16) -0.0166(17) 0.0053(16)
C4 0.0482(18) 0.0502(17) 0.093(3) 0.0033(17) -0.0121(17) 0.0024(14)
C5 0.0495(17) 0.0441(15) 0.076(2) 0.0070(14) -0.0005(15) -0.0006(13)
C6 0.0462(16) 0.0364(13) 0.0536(17) 0.0008(12) 0.0003(13) 0.0025(12)
C7 0.0441(15) 0.0410(14) 0.0449(16) 0.0024(12) 0.0054(12) 0.0018(12)
C8 0.0425(15) 0.0457(14) 0.0478(16) 0.0037(12) 0.0049(12) -0.0021(12)
C9 0.0476(17) 0.0524(16) 0.0539(18) -0.0005(13) 0.0059(13) -0.0012(14)
C10 0.0396(14) 0.0501(15) 0.0381(15) 0.0002(12) 0.0021(11) 0.0030(12)
C11 0.0479(16) 0.0550(16) 0.0420(16) -0.0042(13) 0.0014(12) 0.0030(14)
C12 0.0440(16) 0.0550(17) 0.0572(18) 0.0032(14) -0.0018(13) -0.0058(13)
C13 0.0601(19) 0.0604(17) 0.0412(16) -0.0060(14) -0.0004(13) 0.0143(15)
C14 0.072(2) 0.067(2) 0.090(3) -0.0028(18) -0.0256(19) 0.0110(18)
C15 0.082(3) 0.086(3) 0.103(3) -0.017(2) -0.034(2) 0.028(2)
C16 0.105(3) 0.123(4) 0.072(3) -0.003(3) -0.022(2) 0.047(3)
C17 0.111(4) 0.139(4) 0.124(4) 0.077(3) -0.005(3) 0.026(3)
C18 0.082(3) 0.105(3) 0.102(3) 0.049(2) -0.004(2) 0.011(2)
C19 0.0435(15) 0.0430(14) 0.0549(17) 0.0079(12) 0.0112(13) -0.0011(12)
C20 0.0554(18) 0.0455(15) 0.0589(19) -0.0009(13) 0.0075(14) -0.0019(14)
C21 0.063(2) 0.0537(18) 0.087(3) -0.0147(17) -0.0004(18) -0.0002(16)
C22 0.060(2) 0.0576(19) 0.126(3) 0.005(2) 0.016(2) -0.0125(17)
C23 0.086(3) 0.098(3) 0.096(3) 0.013(2) 0.037(2) -0.033(2)
C24 0.076(2) 0.085(2) 0.063(2) 0.0043(17) 0.0220(17) -0.0262(19)
C25 0.075(2) 0.098(2) 0.056(2) 0.0105(17) 0.0216(17) 0.0051(19)
C26 0.070(2) 0.0520(16) 0.0594(19) -0.0021(14) 0.0114(15) -0.0028(15)

loop_
_atom_type_symbol
_atom_type_description
_atom_type_scat_dispersion_real
_atom_type_scat_dispersion_imag
_atom_type_scat_source
C C 0.0033 0.0016 'International Tables Vol C Tables 4.2.6.8 and 6.1.1.4'
H H 0.0000 0.0000 'International Tables Vol C Tables 4.2.6.8 and 6.1.1.4'
N N 0.0061 0.0033 'International Tables Vol C Tables 4.2.6.8 and 6.1.1.4'
O O 0.0106 0.0060 'International Tables Vol C Tables 4.2.6.8 and 6.1.1.4'

loop_
_geom_angle_atom_site_label_1
_geom_angle_atom_site_label_2
_geom_angle_atom_site_label_3
_geom_angle
C11 O2 C10 118.40(19)
C1 N1 C25 118.7(2)
C9 N1 C1 123.4(2)
C9 N1 C25 117.6(2)
C2 C1 N1 121.0(2)
C2 C1 C6 119.8(3)
C6 C1 N1 119.1(2)
C1 C2 H2 119.9
C3 C2 C1 120.2(3)
C3 C2 H2 119.9
C2 C3 H3 119.4
C4 C3 C2 121.2(3)
C4 C3 H3 119.4
C3 C4 H4 120.5
C3 C4 C5 119.0(3)
C5 C4 H4 120.5
C4 C5 H5 119.3
C4 C5 C6 121.5(3)
C6 C5 H5 119.3
C1 C6 C7 117.3(2)
C5 C6 C1 118.2(3)
C5 C6 C7 124.5(2)
C6 C7 C8 113.9(2)
C10 C7 C6 124.5(2)
C10 C7 C8 121.5(2)
C7 C8 C9 109.3(2)
C7 C8 C26 111.1(2)
C9 C8 C26 106.4(2)
C12 C8 C7 110.3(2)
C12 C8 C9 109.6(2)
C12 C8 C26 110.1(2)
O1 C9 N1 122.2(3)
O1 C9 C8 120.8(3)
N1 C9 C8 117.0(2)
O2 C10 C19 108.8(2)
C7 C10 O2 122.8(2)
C7 C10 C19 128.4(2)
O2 C11 C13 110.1(2)
C12 C11 O2 121.7(2)
C12 C11 C13 128.3(3)
C8 C12 H12 117.9
C11 C12 C8 124.2(2)
C11 C12 H12 117.9
C14 C13 C11 121.2(3)
C18 C13 C11 121.0(3)
C18 C13 C14 117.8(3)
C13 C14 H14 119.5
C13 C14 C15 121.1(4)
C15 C14 H14 119.5
C14 C15 H15 119.8
C16 C15 C14 120.3(4)
C16 C15 H15 119.8
C15 C16 H16 120.1
C15 C16 C17 119.8(4)
C17 C16 H16 120.1
C16 C17 H17 119.8
C16 C17 C18 120.4(4)
C18 C17 H17 119.8
C13 C18 C17 120.6(4)
C13 C18 H18 119.7
C17 C18 H18 119.7
C20 C19 C10 121.3(2)
C20 C19 C24 118.3(3)
C24 C19 C10 120.3(3)
C19 C20 H20 119.7
C19 C20 C21 120.7(3)
C21 C20 H20 119.7
C20 C21 H21 119.9
C22 C21 C20 120.1(3)
C22 C21 H21 119.9
C21 C22 H22 120.1
C23 C22 C21 119.8(3)
C23 C22 H22 120.1
C22 C23 H23 119.7
C22 C23 C24 120.6(3)
C24 C23 H23 119.7
C19 C24 H24 119.7
C23 C24 C19 120.6(3)
C23 C24 H24 119.7
N1 C25 H25A 109.5
N1 C25 H25B 109.5
N1 C25 H25C 109.5
H25A C25 H25B 109.5
H25A C25 H25C 109.5
H25B C25 H25C 109.5
C8 C26 H26A 109.5
C8 C26 H26B 109.5
C8 C26 H26C 109.5
H26A C26 H26B 109.5
H26A C26 H26C 109.5
H26B C26 H26C 109.5

loop_
_geom_bond_atom_site_label_1
_geom_bond_atom_site_label_2
_geom_bond_distance
O1 C9 1.217(3)
O2 C10 1.387(3)
O2 C11 1.385(3)
N1 C1 1.412(3)
N1 C9 1.361(3)
N1 C25 1.471(3)
C1 C2 1.388(4)
C1 C6 1.402(3)
C2 H2 0.9300
C2 C3 1.376(4)
C3 H3 0.9300
C3 C4 1.370(4)
C4 H4 0.9300
C4 C5 1.384(4)
C5 H5 0.9300
C5 C6 1.399(3)
C6 C7 1.461(3)
C7 C8 1.509(3)
C7 C10 1.335(3)
C8 C9 1.532(3)
C8 C12 1.491(3)
C8 C26 1.551(3)
C10 C19 1.474(3)
C11 C12 1.312(3)
C11 C13 1.477(4)
C12 H12 0.9300
C13 C14 1.375(4)
C13 C18 1.370(4)
C14 H14 0.9300
C14 C15 1.382(4)
C15 H15 0.9300
C15 C16 1.346(5)
C16 H16 0.9300
C16 C17 1.357(5)
C17 H17 0.9300
C17 C18 1.389(5)
C18 H18 0.9300
C19 C20 1.377(4)
C19 C24 1.385(4)
C20 H20 0.9300
C20 C21 1.377(4)
C21 H21 0.9300
C21 C22 1.370(4)
C22 H22 0.9300
C22 C23 1.360(5)
C23 H23 0.9300
C23 C24 1.370(4)
C24 H24 0.9300
C25 H25A 0.9600
C25 H25B 0.9600
C25 H25C 0.9600
C26 H26A 0.9600
C26 H26B 0.9600
C26 H26C 0.9600

loop_
_geom_torsion_atom_site_label_1
_geom_torsion_atom_site_label_2
_geom_torsion_atom_site_label_3
_geom_torsion_atom_site_label_4
_geom_torsion
O2 C10 C19 C20 -125.9(3)
O2 C10 C19 C24 50.9(3)
O2 C11 C12 C8 2.8(4)
O2 C11 C13 C14 171.9(2)
O2 C11 C13 C18 -8.4(4)
N1 C1 C2 C3 -178.2(2)
N1 C1 C6 C5 177.3(2)
N1 C1 C6 C7 -1.5(3)
C1 N1 C9 O1 -177.5(2)
C1 N1 C9 C8 0.1(4)
C1 C2 C3 C4 0.1(4)
C1 C6 C7 C8 36.4(3)
C1 C6 C7 C10 -140.9(3)
C2 C1 C6 C5 -2.9(4)
C2 C1 C6 C7 178.4(2)
C2 C3 C4 C5 -1.3(4)
C3 C4 C5 C6 0.3(4)
C4 C5 C6 C1 1.8(4)
C4 C5 C6 C7 -179.6(2)
C5 C6 C7 C8 -142.2(2)
C5 C6 C7 C10 40.4(4)
C6 C1 C2 C3 2.0(4)
C6 C7 C8 C9 -50.9(3)
C6 C7 C8 C12 -171.4(2)
C6 C7 C8 C26 66.3(3)
C6 C7 C10 O2 180.0(2)
C6 C7 C10 C19 1.7(4)
C7 C8 C9 O1 -149.1(2)
C7 C8 C9 N1 33.3(3)
C7 C8 C12 C11 -9.0(4)
C7 C10 C19 C20 52.5(4)
C7 C10 C19 C24 -130.6(3)
C8 C7 C10 O2 2.8(4)
C8 C7 C10 C19 -175.4(2)
C9 N1 C1 C2 162.2(2)
C9 N1 C1 C6 -17.9(4)
C9 C8 C12 C11 -129.3(3)
C10 O2 C11 C12 7.0(4)
C10 O2 C11 C13 -171.94(19)
C10 C7 C8 C9 126.6(2)
C10 C7 C8 C12 6.0(3)
C10 C7 C8 C26 -116.3(3)
C10 C19 C20 C21 179.1(2)
C10 C19 C24 C23 -179.2(3)
C11 O2 C10 C7 -9.9(3)
C11 O2 C10 C19 168.7(2)
C11 C13 C14 C15 179.8(3)
C11 C13 C18 C17 179.8(4)
C12 C8 C9 O1 -28.2(3)
C12 C8 C9 N1 154.2(2)
C12 C11 C13 C14 -7.0(5)
C12 C11 C13 C18 172.8(3)
C13 C11 C12 C8 -178.5(2)
C13 C14 C15 C16 1.0(6)
C14 C13 C18 C17 -0.5(6)
C14 C15 C16 C17 -1.6(6)
C15 C16 C17 C18 1.1(7)
C16 C17 C18 C13 0.0(7)
C18 C13 C14 C15 0.1(5)
C19 C20 C21 C22 -0.9(4)
C20 C19 C24 C23 -2.2(5)
C20 C21 C22 C23 -0.3(5)
C21 C22 C23 C24 0.3(6)
C22 C23 C24 C19 1.0(6)
C24 C19 C20 C21 2.2(4)
C25 N1 C1 C2 -11.6(4)
C25 N1 C1 C6 168.3(2)
C25 N1 C9 O1 -3.7(4)
C25 N1 C9 C8 173.9(2)
C26 C8 C9 O1 90.8(3)
C26 C8 C9 N1 -86.8(3)
C26 C8 C12 C11 114.0(3)
